data_1564758
loop_
_publ_author_name
'Zhang, Xiao-Yu'
'Wen, Hui-Fang'
'Yang, Qing-Feng'
'Zhou, Rui-Sha'
'Song, Jiang-Feng'

_publ_section_title
;
 Eight new coordination polymers containing rigid
 4-(4-carboxy-phenyl)-pyridine-2-carboxylic acid: Synthesis, structural
 diversity, fluorescence and magnetic properties
;
_journal_name_full 'Inorganica Chimica Acta'
_journal_page_first 119600
_journal_paper_doi 10.1016/j.ica.2020.119600
_journal_volume 507
_journal_year 2020
_chemical_formula_sum 'C13 H11 N O6 Zn'
_chemical_formula_weight 342.60
_space_group_crystal_system monoclinic
_space_group_IT_number 14
_space_group_name_Hall '-P 2ybc'
_space_group_name_H-M_alt 'P 1 21/c 1'
_atom_sites_solution_hydrogens mixed
_atom_sites_solution_primary direct
_audit_creation_method SHELXL-2018/3
_cell_angle_alpha 90
_cell_angle_beta 102.930(2)
_cell_angle_gamma 90
_cell_formula_units_Z 4
_cell_length_a 12.9811(7)
_cell_length_b 7.4222(4)
_cell_length_c 13.6782(8)
_cell_measurement_reflns_used 3179
_cell_measurement_temperature 293(2)
_cell_measurement_theta_max 28.30
_cell_measurement_theta_min 3.06
_cell_volume 1284.46(12)
_computing_cell_refinement 'Bruker XSCANS'
_computing_data_collection 'Bruker XSCANS'
_computing_data_reduction 'Bruker SHELXTL'
_computing_molecular_graphics 'Bruker SHELXTL'
_computing_publication_material 'Bruker SHELXTL''
_computing_structure_refinement 'SHELXL-2018/3 (Sheldrick, 2018)'
_computing_structure_solution 'ShelXS (Sheldrick, 2008)'
_diffrn_ambient_temperature 293(2)
_diffrn_measured_fraction_theta_full 0.999
_diffrn_measured_fraction_theta_max 0.999
_diffrn_measurement_device_type 'CCD area detector'
_diffrn_measurement_method 'phi and omega scans'
_diffrn_radiation_type MoK\a
_diffrn_radiation_wavelength 0.71073
_diffrn_reflns_av_R_equivalents 0.0340
_diffrn_reflns_av_unetI/netI 0.0255
_diffrn_reflns_Laue_measured_fraction_full 0.999
_diffrn_reflns_Laue_measured_fraction_max 0.999
_diffrn_reflns_limit_h_max 17
_diffrn_reflns_limit_h_min -17
_diffrn_reflns_limit_k_max 9
_diffrn_reflns_limit_k_min -9
_diffrn_reflns_limit_l_max 15
_diffrn_reflns_limit_l_min -18
_diffrn_reflns_number 16174
_diffrn_reflns_point_group_measured_fraction_full 0.999
_diffrn_reflns_point_group_measured_fraction_max 0.999
_diffrn_reflns_theta_full 25.242
_diffrn_reflns_theta_max 28.298
_diffrn_reflns_theta_min 3.056
_diffrn_source 'fine-focus sealed tube'
_exptl_absorpt_coefficient_mu 1.940
_exptl_absorpt_correction_T_max 0.7094
_exptl_absorpt_correction_T_min 0.5937
_exptl_absorpt_correction_type empirical
_exptl_crystal_colour White
_exptl_crystal_density_diffrn 1.772
_exptl_crystal_description Block
_exptl_crystal_F_000 696
_exptl_crystal_size_max 0.300
_exptl_crystal_size_mid 0.250
_exptl_crystal_size_min 0.190
_refine_diff_density_max 0.372
_refine_diff_density_min -0.275
_refine_diff_density_rms 0.060
_refine_ls_extinction_coef .
_refine_ls_extinction_method none
_refine_ls_goodness_of_fit_ref 1.006
_refine_ls_hydrogen_treatment mixed
_refine_ls_matrix_type full
_refine_ls_number_parameters 206
_refine_ls_number_reflns 3179
_refine_ls_number_restraints 0
_refine_ls_restrained_S_all 1.006
_refine_ls_R_factor_all 0.0392
_refine_ls_R_factor_gt 0.0267
_refine_ls_shift/su_max 0.001
_refine_ls_shift/su_mean 0.000
_refine_ls_structure_factor_coef Fsqd
_refine_ls_weighting_details 'w=1/[\s^2^(Fo^2^)+(0.0305P)^2^+0.7705P] where P=(Fo^2^+2Fc^2^)/3'
_refine_ls_weighting_scheme calc
_refine_ls_wR_factor_gt 0.0616
_refine_ls_wR_factor_ref 0.0678
_reflns_Friedel_coverage 0.000
_reflns_Friedel_fraction_full .
_reflns_Friedel_fraction_max .
_reflns_number_gt 2584
_reflns_number_total 3179
_reflns_threshold_expression 'I > 2\s(I)'
_cod_data_source_file ICA-2020-507-119600.cif
_cod_data_source_block Compound_3
_cod_depositor_comments
;
The following automatic conversions were performed:

data item '_exptl_absorpt_correction_type' value 'Empirical' was
changed to 'empirical' in accordance with the built-in table derived
from the CIF Core dictionary named 'cif_core.dic' version 2.4.5 last
updated on 2014-11-21.

Automatic conversion script
Id: cif_fix_values 8369 2020-08-20 11:38:08Z andrius 
;
_cod_original_sg_symbol_H-M 'P 21/c'
_cod_database_code 1564758
_shelx_shelxl_version_number 2018/3
_shelx_space_group_comment
;
The symmetry employed for this shelxl refinement is uniquely defined
by the following loop, which should always be used as a source of
symmetry information in preference to the above space-group names.
They are only intended as comments.
;
_shelx_estimated_absorpt_t_min 0.594
_shelx_estimated_absorpt_t_max 0.709

loop_
_space_group_symop_operation_xyz
'x, y, z'
'-x, y+1/2, -z+1/2'
'-x, -y, -z'
'x, -y-1/2, z-1/2'

loop_
_atom_site_label
_atom_site_type_symbol
_atom_site_fract_x
_atom_site_fract_y
_atom_site_fract_z
_atom_site_U_iso_or_equiv
_atom_site_adp_type
_atom_site_occupancy
_atom_site_site_symmetry_order
_atom_site_calc_flag
_atom_site_refinement_flags_posn
_atom_site_refinement_flags_adp
_atom_site_refinement_flags_occupancy
_atom_site_disorder_assembly
_atom_site_disorder_group
H1WB H 0.616(3) 0.865(4) -0.247(2) 0.062(10) Uiso 1 1 d . . . . .
H1WA H 0.547(2) 0.998(4) -0.276(2) 0.047(8) Uiso 1 1 d . . . . .
H2WA H 0.555(2) 1.232(4) -0.056(2) 0.049(8) Uiso 1 1 d . . . . .
H2WB H 0.453(2) 1.174(4) -0.099(2) 0.057(9) Uiso 1 1 d . . . . .
O4 O 1.37824(11) 0.64051(19) 0.33350(12) 0.0342(3) Uani 1 1 d . . . . .
C13 C 1.31587(14) 0.5184(3) 0.29256(14) 0.0245(4) Uani 1 1 d . . . . .
C10 C 1.20876(14) 0.5797(3) 0.23454(14) 0.0247(4) Uani 1 1 d . . . . .
C11 C 1.18350(16) 0.7605(3) 0.22569(18) 0.0386(5) Uani 1 1 d . . . . .
H11 H 1.233528 0.846003 0.254503 0.046 Uiso 1 1 calc R U . . .
C12 C 1.08414(16) 0.8156(3) 0.17417(19) 0.0400(6) Uani 1 1 d . . . . .
H12 H 1.068265 0.937955 0.169272 0.048 Uiso 1 1 calc R U . . .
C7 C 1.00707(14) 0.6904(3) 0.12929(15) 0.0251(4) Uani 1 1 d . . . . .
C5 C 0.87274(15) 0.9285(3) 0.05346(16) 0.0287(4) Uani 1 1 d . . . . .
H5 H 0.923427 1.017952 0.072514 0.034 Uiso 1 1 calc R U . . .
Zn1 Zn 0.53250(2) 0.88327(3) -0.09849(2) 0.02390(8) Uani 1 1 d . . . . .
O2W O 0.50827(11) 1.14957(17) -0.05616(11) 0.0229(3) Uani 1 1 d . . . . .
O2 O 0.54871(10) 0.60581(17) -0.10179(10) 0.0262(3) Uani 1 1 d . . . . .
O1 O 0.65895(11) 0.38186(18) -0.04139(13) 0.0386(4) Uani 1 1 d . . . . .
O3 O 1.33462(11) 0.35254(19) 0.29907(11) 0.0329(3) Uani 1 1 d . . . . .
N1 N 0.69539(11) 0.8521(2) -0.02739(12) 0.0214(3) Uani 1 1 d . . . . .
O1W O 0.58282(14) 0.9509(2) -0.22936(12) 0.0347(4) Uani 1 1 d . . . . .
C3 C 0.81988(14) 0.6228(3) 0.04119(15) 0.0264(4) Uani 1 1 d . . . . .
H3 H 0.833227 0.500786 0.053357 0.032 Uiso 1 1 calc R U . . .
C6 C 0.77092(15) 0.9751(3) 0.00411(16) 0.0279(4) Uani 1 1 d . . . . .
H6 H 0.754516 1.096295 -0.007538 0.033 Uiso 1 1 calc R U . . .
C4 C 0.89979(14) 0.7485(3) 0.07478(14) 0.0238(4) Uani 1 1 d . . . . .
C8 C 1.03462(16) 0.5103(3) 0.13875(17) 0.0339(5) Uani 1 1 d . . . . .
H8 H 0.985259 0.424170 0.109472 0.041 Uiso 1 1 calc R U . . .
C2 C 0.72108(14) 0.6786(2) -0.01003(14) 0.0216(4) Uani 1 1 d . . . . .
C1 C 0.63584(14) 0.5425(2) -0.05408(15) 0.0225(4) Uani 1 1 d . . . . .
C9 C 1.13384(15) 0.4544(3) 0.19068(17) 0.0322(5) Uani 1 1 d . . . . .
H9 H 1.149950 0.332185 0.195978 0.039 Uiso 1 1 calc R U . . .

loop_
_atom_site_aniso_label
_atom_site_aniso_U_11
_atom_site_aniso_U_22
_atom_site_aniso_U_33
_atom_site_aniso_U_23
_atom_site_aniso_U_13
_atom_site_aniso_U_12
O4 0.0180(6) 0.0304(8) 0.0455(9) 0.0028(6) -0.0119(6) 0.0011(6)
C13 0.0157(8) 0.0312(10) 0.0239(10) 0.0000(8) -0.0016(7) 0.0021(7)
C10 0.0151(8) 0.0316(10) 0.0245(10) 0.0010(8) -0.0016(7) 0.0019(7)
C11 0.0192(10) 0.0302(11) 0.0568(15) 0.0014(10) -0.0117(9) -0.0038(8)
C12 0.0212(10) 0.0258(10) 0.0627(16) 0.0050(10) -0.0124(10) 0.0002(8)
C7 0.0147(8) 0.0285(10) 0.0285(10) 0.0009(8) -0.0027(7) 0.0018(7)
C5 0.0186(9) 0.0221(9) 0.0404(12) 0.0001(8) -0.0039(8) -0.0021(7)
Zn1 0.01529(11) 0.02026(12) 0.03122(14) -0.00292(9) -0.00523(8) 0.00203(8)
O2W 0.0185(6) 0.0181(6) 0.0290(7) -0.0008(5) -0.0009(6) -0.0025(5)
O2 0.0187(6) 0.0215(6) 0.0328(7) -0.0033(6) -0.0059(5) 0.0007(5)
O1 0.0212(7) 0.0198(7) 0.0688(11) 0.0026(7) -0.0029(7) 0.0004(6)
O3 0.0224(7) 0.0311(8) 0.0384(8) -0.0058(6) -0.0074(6) 0.0066(6)
N1 0.0148(7) 0.0211(8) 0.0258(8) 0.0013(6) -0.0010(6) 0.0015(6)
O1W 0.0384(9) 0.0329(8) 0.0289(8) 0.0038(7) -0.0005(7) 0.0112(7)
C3 0.0180(8) 0.0209(9) 0.0363(11) 0.0032(8) -0.0023(8) 0.0012(7)
C6 0.0205(9) 0.0196(9) 0.0392(12) 0.0025(8) -0.0022(8) -0.0004(7)
C4 0.0151(8) 0.0271(10) 0.0260(10) 0.0019(8) -0.0024(7) 0.0018(7)
C8 0.0189(9) 0.0284(10) 0.0462(13) -0.0050(9) -0.0099(8) -0.0005(8)
C2 0.0164(8) 0.0214(8) 0.0248(10) 0.0010(7) -0.0002(7) -0.0004(7)
C1 0.0156(8) 0.0190(8) 0.0309(10) -0.0011(7) 0.0012(7) -0.0020(7)
C9 0.0215(9) 0.0265(10) 0.0418(12) -0.0023(9) -0.0072(8) 0.0048(8)

loop_
_atom_type_symbol
_atom_type_description
_atom_type_scat_dispersion_real
_atom_type_scat_dispersion_imag
_atom_type_scat_source
C C 0.0033 0.0016 'International Tables Vol C Tables 4.2.6.8 and 6.1.1.4'
H H 0.0000 0.0000 'International Tables Vol C Tables 4.2.6.8 and 6.1.1.4'
N N 0.0061 0.0033 'International Tables Vol C Tables 4.2.6.8 and 6.1.1.4'
O O 0.0106 0.0060 'International Tables Vol C Tables 4.2.6.8 and 6.1.1.4'
Zn Zn 0.2839 1.4301 'International Tables Vol C Tables 4.2.6.8 and 6.1.1.4'

loop_
_geom_angle_atom_site_label_1
_geom_angle_atom_site_label_2
_geom_angle_atom_site_label_3
_geom_angle
_geom_angle_site_symmetry_1
_geom_angle_site_symmetry_3
C13 O4 Zn1 127.92(13) . 4_676
O3 C13 O4 125.40(17) . .
O3 C13 C10 118.32(17) . .
O4 C13 C10 116.23(17) . .
C11 C10 C9 119.07(18) . .
C11 C10 C13 120.79(17) . .
C9 C10 C13 120.13(18) . .
C10 C11 C12 120.48(19) . .
C11 C12 C7 121.2(2) . .
C8 C7 C12 117.12(18) . .
C8 C7 C4 121.36(17) . .
C12 C7 C4 121.52(18) . .
C6 C5 C4 120.55(17) . .
O4 Zn1 O2 89.90(5) 4_475 .
O4 Zn1 O1W 95.38(7) 4_475 .
O2 Zn1 O1W 99.59(6) . .
O4 Zn1 O2W 90.86(6) 4_475 .
O2 Zn1 O2W 164.26(6) . .
O1W Zn1 O2W 95.99(6) . .
O4 Zn1 N1 168.76(6) 4_475 .
O2 Zn1 N1 78.87(5) . .
O1W Zn1 N1 87.07(6) . .
O2W Zn1 N1 99.81(6) . .
O4 Zn1 O2W 90.34(6) 4_475 3_675
O2 Zn1 O2W 87.72(5) . 3_675
O1W Zn1 O2W 170.70(6) . 3_675
O2W Zn1 O2W 76.56(6) . 3_675
N1 Zn1 O2W 88.73(6) . 3_675
Zn1 O2W Zn1 103.44(6) . 3_675
C1 O2 Zn1 116.25(11) . .
C6 N1 C2 117.63(16) . .
C6 N1 Zn1 130.77(13) . .
C2 N1 Zn1 111.56(12) . .
C2 C3 C4 120.33(17) . .
N1 C6 C5 122.45(18) . .
C3 C4 C5 115.97(17) . .
C3 C4 C7 120.98(17) . .
C5 C4 C7 123.05(17) . .
C7 C8 C9 121.88(19) . .
N1 C2 C3 123.02(17) . .
N1 C2 C1 116.03(15) . .
C3 C2 C1 120.90(17) . .
O1 C1 O2 126.47(17) . .
O1 C1 C2 117.03(16) . .
O2 C1 C2 116.48(16) . .
C10 C9 C8 120.22(19) . .

loop_
_geom_bond_atom_site_label_1
_geom_bond_atom_site_label_2
_geom_bond_distance
_geom_bond_site_symmetry_2
O4 C13 1.260(2) .
O4 Zn1 2.0180(13) 4_676
C13 O3 1.254(2) .
C13 C10 1.509(2) .
C10 C11 1.381(3) .
C10 C9 1.382(3) .
C11 C12 1.386(3) .
C12 C7 1.403(3) .
C7 C8 1.382(3) .
C7 C4 1.489(3) .
C5 C6 1.387(3) .
C5 C4 1.396(3) .
Zn1 O2 2.0716(13) .
Zn1 O1W 2.0992(17) .
Zn1 O2W 2.1029(13) .
Zn1 N1 2.1331(15) .
Zn1 O2W 2.3052(14) 3_675
O2 C1 1.263(2) .
O1 C1 1.232(2) .
N1 C6 1.338(2) .
N1 C2 1.339(2) .
C3 C2 1.380(2) .
C3 C4 1.394(3) .
C8 C9 1.388(3) .
C2 C1 1.520(2) .
